data_2226132
loop_
_publ_author_name
'Zhang, Xiu-Mei'
'Li, Ya-Feng'

_publ_section_title
;
 Poly[diethylenetriammonium [aquadi-\m~2~-sulfato-sulfatocerium(III)]]
;
_journal_coeditor_code HB5433
_journal_issue 6
_journal_name_full 'Acta Crystallographica Section E'
_journal_page_first m649
_journal_page_last m650
_journal_paper_doi 10.1107/S1600536810016600
_journal_volume 66
_journal_year 2010
_chemical_formula_iupac '(C4 H16 N3) [Ce (S O4)3 (H2 O)]'
_chemical_formula_moiety 'C4 H16 N3 3+, Ce H2 O13 S3 3-'
_chemical_formula_sum 'C4 H18 Ce N3 O13 S3'
_chemical_formula_weight 552.51
_chemical_name_systematic
;
Poly[diethylenetriammonium [aquadi-\m~2~-sulfato-sulfatocerium(III)]]
;
_space_group_IT_number 4
_symmetry_cell_setting monoclinic
_symmetry_space_group_name_Hall 'P 2yb'
_symmetry_space_group_name_H-M 'P 1 21 1'
_atom_sites_solution_hydrogens geom
_atom_sites_solution_primary direct
_atom_sites_solution_secondary difmap
_audit_creation_method SHELXL-97
_cell_angle_alpha 90.00
_cell_angle_beta 93.77(3)
_cell_angle_gamma 90.00
_cell_formula_units_Z 2
_cell_length_a 6.6774(13)
_cell_length_b 10.397(2)
_cell_length_c 11.093(2)
_cell_measurement_reflns_used 1000
_cell_measurement_temperature 293(2)
_cell_measurement_theta_max 24.78
_cell_measurement_theta_min 3.06
_cell_volume 768.5(3)
_computing_cell_refinement 'PROCESS-AUTO (Rigaku, 1998)'
_computing_data_collection 'PROCESS-AUTO (Rigaku, 1998)'
_computing_data_reduction 'CrystalStructure (Rigaku/MSC, 2002)'
_computing_molecular_graphics 'DIAMOND (Brandenburg, 2000)'
_computing_publication_material 'SHELXL97 (Sheldrick, 2008)'
_computing_structure_refinement 'SHELXL97 (Sheldrick, 2008)'
_computing_structure_solution 'SHELXS97 (Sheldrick, 2008)'
_diffrn_ambient_temperature 293(2)
_diffrn_detector_area_resol_mean 10.00
_diffrn_measured_fraction_theta_full 0.991
_diffrn_measured_fraction_theta_max 0.991
_diffrn_measurement_device_type 'Rigaku R-AXIS RAPID'
_diffrn_measurement_method \w
_diffrn_radiation_monochromator graphite
_diffrn_radiation_source 'fine-focus sealed tube'
_diffrn_radiation_type MoK\a
_diffrn_radiation_wavelength 0.71073
_diffrn_reflns_av_R_equivalents 0.0174
_diffrn_reflns_av_sigmaI/netI 0.0355
_diffrn_reflns_limit_h_max 8
_diffrn_reflns_limit_h_min -7
_diffrn_reflns_limit_k_max 13
_diffrn_reflns_limit_k_min -13
_diffrn_reflns_limit_l_max 14
_diffrn_reflns_limit_l_min -14
_diffrn_reflns_number 7575
_diffrn_reflns_theta_full 27.48
_diffrn_reflns_theta_max 27.48
_diffrn_reflns_theta_min 3.06
_exptl_absorpt_coefficient_mu 3.444
_exptl_absorpt_correction_T_max 0.5606
_exptl_absorpt_correction_T_min 0.4797
_exptl_absorpt_correction_type empirical
_exptl_absorpt_process_details '(ABSCOR; Higashi, 1995)'
_exptl_crystal_colour colorless
_exptl_crystal_density_diffrn 2.388
_exptl_crystal_density_method 'not measured'
_exptl_crystal_description block
_exptl_crystal_F_000 546
_exptl_crystal_size_max 0.25
_exptl_crystal_size_mid 0.22
_exptl_crystal_size_min 0.19
_refine_diff_density_max 0.555
_refine_diff_density_min -0.707
_refine_ls_abs_structure_details 'Flack (1983)'
_refine_ls_abs_structure_Flack -0.009(8)
_refine_ls_extinction_method none
_refine_ls_goodness_of_fit_ref 1.152
_refine_ls_hydrogen_treatment mixed
_refine_ls_matrix_type full
_refine_ls_number_parameters 225
_refine_ls_number_reflns 3485
_refine_ls_number_restraints 4
_refine_ls_restrained_S_all 1.152
_refine_ls_R_factor_all 0.0154
_refine_ls_R_factor_gt 0.0152
_refine_ls_shift/su_max 0.001
_refine_ls_shift/su_mean 0.000
_refine_ls_structure_factor_coef Fsqd
_refine_ls_weighting_details 'calc w=1/[\s^2^(Fo^2^)+(0.0050P)^2^+0.1027P] where P=(Fo^2^+2Fc^2^)/3'
_refine_ls_weighting_scheme calc
_refine_ls_wR_factor_gt 0.0406
_refine_ls_wR_factor_ref 0.0406
_reflns_number_gt 3443
_reflns_number_total 3485
_reflns_threshold_expression I>2\s(I)
_cod_data_source_file hb5433.cif
_cod_data_source_block I
_cod_original_sg_symbol_H-M 'P 21'
_cod_database_code 2226132
_cod_database_fobs_code 2226132

loop_
_symmetry_equiv_pos_as_xyz
'x, y, z'
'-x, y+1/2, -z'

loop_
_atom_site_type_symbol
_atom_site_label
_atom_site_fract_x
_atom_site_fract_y
_atom_site_fract_z
_atom_site_U_iso_or_equiv
_atom_site_adp_type
_atom_site_calc_flag
_atom_site_refinement_flags
_atom_site_occupancy
_atom_site_disorder_assembly
_atom_site_disorder_group
Ce Ce1 0.468643(16) 0.636197(16) 0.819119(10) 0.00928(4) Uani d . 1 . .
S S1 1.00549(10) 0.68984(7) 0.75724(6) 0.01204(13) Uani d . 1 . .
S S2 0.57509(11) 0.41208(7) 0.63748(6) 0.01388(14) Uani d . 1 . .
S S3 0.57345(10) 0.97128(6) 0.93682(6) 0.01258(13) Uani d . 1 . .
O O1 0.5483(3) 0.8315(2) 0.9420(2) 0.0190(4) Uani d . 1 . .
O O2 0.3896(3) 1.0370(2) 0.97444(19) 0.0198(4) Uani d . 1 . .
O O3 0.5087(3) 0.5445(2) 0.60536(19) 0.0199(4) Uani d . 1 . .
O O4 0.6164(4) 1.0119(2) 0.81523(19) 0.0249(5) Uani d . 1 . .
O O5 1.1298(3) 0.5804(2) 0.71992(18) 0.0181(4) Uani d . 1 . .
O O6 0.5651(3) 0.40504(19) 0.77192(18) 0.0172(4) Uani d . 1 . .
O O7 0.8387(2) 0.6423(3) 0.82503(16) 0.0198(4) Uani d . 1 . .
O O8 1.1447(3) 0.7667(2) 0.83878(18) 0.0160(4) Uani d . 1 . .
O O9 0.7341(3) 1.01219(19) 1.02740(19) 0.0178(4) Uani d . 1 . .
O O10 0.9302(3) 0.7643(2) 0.6533(2) 0.0264(5) Uani d . 1 . .
O O11 0.4326(3) 0.3179(2) 0.5804(2) 0.0242(5) Uani d . 1 . .
O O12 0.7762(3) 0.3875(2) 0.6036(2) 0.0276(5) Uani d . 1 . .
O O1W 0.4833(4) 0.8105(2) 0.66809(19) 0.0199(4) Uani d D 1 . .
H H1F 0.529(5) 0.879(2) 0.696(3) 0.024 Uiso d D 1 . .
H H1G 0.520(5) 0.799(3) 0.600(2) 0.024 Uiso d D 1 . .
N N1 -0.0899(4) 0.3572(3) 0.9309(2) 0.0214(5) Uani d . 1 . .
H H1A -0.1665 0.3382 0.9912 0.026 Uiso calc R 1 . .
H H1B -0.1653 0.3921 0.8703 0.026 Uiso calc R 1 . .
H H1C 0.0049 0.4127 0.9567 0.026 Uiso calc R 1 . .
N N2 0.2464(4) 0.1635(2) 0.7422(2) 0.0204(6) Uani d . 1 . .
H H2A 0.3274 0.1334 0.8039 0.025 Uiso calc R 1 . .
H H2B 0.3257 0.1928 0.6856 0.025 Uiso calc R 1 . .
N N3 -0.0952(4) -0.0122(3) 0.5183(2) 0.0245(6) Uani d . 1 . .
H H3A -0.1851 0.0142 0.4609 0.029 Uiso calc R 1 . .
H H3B -0.1518 -0.0693 0.5653 0.029 Uiso calc R 1 . .
H H3C 0.0079 -0.0486 0.4845 0.029 Uiso calc R 1 . .
C C1 0.0052(5) 0.2382(3) 0.8884(3) 0.0223(6) Uani d . 1 . .
H H1D -0.0969 0.1769 0.8604 0.027 Uiso calc R 1 . .
H H1E 0.0873 0.1992 0.9540 0.027 Uiso calc R 1 . .
C C2 0.1330(5) 0.2739(3) 0.7870(3) 0.0182(6) Uani d . 1 . .
H H2C 0.0477 0.3090 0.7208 0.022 Uiso calc R 1 . .
H H2D 0.2268 0.3405 0.8147 0.022 Uiso calc R 1 . .
C C3 0.1272(5) 0.0532(3) 0.6894(3) 0.0234(7) Uani d . 1 . .
H H3D 0.0579 0.0108 0.7524 0.028 Uiso calc R 1 . .
H H3E 0.2169 -0.0087 0.6558 0.028 Uiso calc R 1 . .
C C4 -0.0234(5) 0.0989(3) 0.5919(3) 0.0279(8) Uani d . 1 . .
H H4A -0.1355 0.1398 0.6280 0.034 Uiso calc R 1 . .
H H4B 0.0383 0.1615 0.5412 0.034 Uiso calc R 1 . .

loop_
_atom_site_aniso_label
_atom_site_aniso_U_11
_atom_site_aniso_U_22
_atom_site_aniso_U_33
_atom_site_aniso_U_12
_atom_site_aniso_U_13
_atom_site_aniso_U_23
Ce1 0.00800(7) 0.00962(6) 0.01010(6) -0.00022(6) -0.00020(5) -0.00028(7)
S1 0.0082(3) 0.0151(3) 0.0127(3) -0.0003(2) -0.0003(3) 0.0010(2)
S2 0.0137(3) 0.0150(3) 0.0128(3) 0.0005(3) -0.0002(3) -0.0029(2)
S3 0.0141(3) 0.0122(3) 0.0113(3) -0.0004(2) -0.0007(3) -0.0016(2)
O1 0.0245(11) 0.0130(10) 0.0190(10) -0.0016(8) -0.0016(9) -0.0026(8)
O2 0.0165(10) 0.0207(10) 0.0216(10) 0.0066(8) -0.0027(9) -0.0042(8)
O3 0.0222(11) 0.0194(10) 0.0178(10) 0.0059(8) -0.0012(9) 0.0004(8)
O4 0.0369(13) 0.0251(12) 0.0131(10) -0.0070(10) 0.0043(10) 0.0000(8)
O5 0.0118(9) 0.0214(10) 0.0208(10) 0.0010(8) -0.0019(9) -0.0082(8)
O6 0.0212(10) 0.0181(10) 0.0118(9) -0.0005(8) -0.0022(9) 0.0000(8)
O7 0.0102(7) 0.0279(10) 0.0216(8) -0.0029(11) 0.0029(7) 0.0037(12)
O8 0.0133(9) 0.0177(10) 0.0171(9) -0.0015(7) 0.0012(8) -0.0040(8)
O9 0.0142(9) 0.0185(10) 0.0202(10) -0.0012(8) -0.0033(9) -0.0053(8)
O10 0.0243(11) 0.0317(13) 0.0220(11) 0.0019(10) -0.0074(10) 0.0097(9)
O11 0.0277(12) 0.0270(12) 0.0176(10) -0.0095(10) -0.0012(10) -0.0062(9)
O12 0.0199(10) 0.0321(13) 0.0317(12) 0.0067(9) 0.0077(10) -0.0061(10)
O1W 0.0268(11) 0.0179(11) 0.0153(10) -0.0013(10) 0.0034(9) 0.0011(8)
N1 0.0179(13) 0.0301(15) 0.0164(11) -0.0004(10) 0.0017(11) 0.0016(10)
N2 0.0166(11) 0.0171(16) 0.0268(12) 0.0019(9) -0.0046(11) -0.0027(9)
N3 0.0334(15) 0.0221(14) 0.0174(12) -0.0037(11) -0.0025(12) 0.0021(10)
C1 0.0245(16) 0.0212(15) 0.0213(14) -0.0046(12) 0.0027(13) 0.0043(11)
C2 0.0202(14) 0.0151(14) 0.0193(13) -0.0008(11) 0.0025(12) -0.0001(11)
C3 0.0255(16) 0.0140(14) 0.0300(16) 0.0022(11) -0.0046(14) -0.0006(12)
C4 0.0401(19) 0.0169(15) 0.0250(15) 0.0030(12) -0.0111(16) -0.0025(11)

loop_
_atom_type_symbol
_atom_type_description
_atom_type_scat_dispersion_real
_atom_type_scat_dispersion_imag
_atom_type_scat_source
C C 0.0033 0.0016 'International Tables Vol C Tables 4.2.6.8 and 6.1.1.4'
H H 0.0000 0.0000 'International Tables Vol C Tables 4.2.6.8 and 6.1.1.4'
N N 0.0061 0.0033 'International Tables Vol C Tables 4.2.6.8 and 6.1.1.4'
O O 0.0106 0.0060 'International Tables Vol C Tables 4.2.6.8 and 6.1.1.4'
S S 0.1246 0.1234 'International Tables Vol C Tables 4.2.6.8 and 6.1.1.4'
Ce Ce -0.2486 2.6331 'International Tables Vol C Tables 4.2.6.8 and 6.1.1.4'

loop_
_geom_angle_atom_site_label_1
_geom_angle_atom_site_label_2
_geom_angle_atom_site_label_3
_geom_angle_site_symmetry_1
_geom_angle_site_symmetry_3
_geom_angle
_geom_angle_publ_flag
O7 Ce1 O1W . . 85.13(8) ?
O7 Ce1 O1 . . 77.68(8) ?
O1W Ce1 O1 . . 75.90(8) ?
O7 Ce1 O5 . 1_455 152.47(7) ?
O1W Ce1 O5 . 1_455 86.97(8) ?
O1 Ce1 O5 . 1_455 125.59(7) ?
O7 Ce1 O6 . . 76.34(8) ?
O1W Ce1 O6 . . 121.95(7) ?
O1 Ce1 O6 . . 146.61(7) ?
O5 Ce1 O6 1_455 . 85.70(7) ?
O7 Ce1 O8 . 1_455 146.03(8) ?
O1W Ce1 O8 . 1_455 75.06(7) ?
O1 Ce1 O8 . 1_455 70.94(7) ?
O5 Ce1 O8 1_455 1_455 54.73(6) ?
O6 Ce1 O8 . 1_455 137.61(6) ?
O7 Ce1 O3 . . 82.53(7) ?
O1W Ce1 O3 . . 68.78(7) ?
O1 Ce1 O3 . . 140.66(7) ?
O5 Ce1 O3 1_455 . 70.03(7) ?
O6 Ce1 O3 . . 54.67(6) ?
O8 Ce1 O3 1_455 . 114.22(7) ?
O7 Ce1 O9 . 2_647 124.15(7) ?
O1W Ce1 O9 . 2_647 148.88(7) ?
O1 Ce1 O9 . 2_647 98.55(7) ?
O5 Ce1 O9 1_455 2_647 71.27(7) ?
O6 Ce1 O9 . 2_647 79.38(7) ?
O8 Ce1 O9 1_455 2_647 74.23(7) ?
O3 Ce1 O9 . 2_647 120.64(7) ?
O7 Ce1 O2 . 2_647 71.62(7) ?
O1W Ce1 O2 . 2_647 148.08(7) ?
O1 Ce1 O2 . 2_647 77.94(7) ?
O5 Ce1 O2 1_455 2_647 123.49(7) ?
O6 Ce1 O2 . 2_647 74.22(7) ?
O8 Ce1 O2 1_455 2_647 112.91(7) ?
O3 Ce1 O2 . 2_647 126.92(7) ?
O9 Ce1 O2 2_647 2_647 53.54(6) ?
O7 Ce1 S1 . 1_455 163.95(6) ?
O1W Ce1 S1 . 1_455 78.82(6) ?
O1 Ce1 S1 . 1_455 98.37(5) ?
O5 Ce1 S1 1_455 1_455 27.23(5) ?
O6 Ce1 S1 . 1_455 112.13(5) ?
O8 Ce1 S1 1_455 1_455 27.55(4) ?
O3 Ce1 S1 . 1_455 91.41(6) ?
O9 Ce1 S1 2_647 1_455 71.66(5) ?
O2 Ce1 S1 2_647 1_455 123.17(5) ?
O7 Ce1 S2 . . 76.78(6) ?
O1W Ce1 S2 . . 94.98(6) ?
O1 Ce1 S2 . . 153.51(6) ?
O5 Ce1 S2 1_455 . 77.70(5) ?
O6 Ce1 S2 . . 27.48(4) ?
O8 Ce1 S2 1_455 . 131.42(5) ?
O3 Ce1 S2 . . 27.25(5) ?
O9 Ce1 S2 2_647 . 101.51(5) ?
O2 Ce1 S2 2_647 . 100.43(5) ?
S1 Ce1 S2 1_455 . 104.25(3) ?
O7 Ce1 S3 . 2_647 97.66(6) ?
O1W Ce1 S3 . 2_647 164.83(5) ?
O1 Ce1 S3 . 2_647 90.07(5) ?
O5 Ce1 S3 1_455 2_647 96.83(6) ?
O6 Ce1 S3 . 2_647 73.10(5) ?
O8 Ce1 S3 1_455 2_647 95.10(5) ?
O3 Ce1 S3 . 2_647 126.32(5) ?
O9 Ce1 S3 2_647 2_647 26.70(4) ?
O2 Ce1 S3 2_647 2_647 26.99(4) ?
S1 Ce1 S3 1_455 2_647 97.89(3) ?
S2 Ce1 S3 . 2_647 100.18(2) ?
O10 S1 O7 . . 110.58(13) ?
O10 S1 O5 . . 111.01(14) ?
O7 S1 O5 . . 109.98(15) ?
O10 S1 O8 . . 111.51(13) ?
O7 S1 O8 . . 109.51(12) ?
O5 S1 O8 . . 104.08(11) ?
O10 S1 Ce1 . 1_655 123.20(11) ?
O7 S1 Ce1 . 1_655 126.20(9) ?
O5 S1 Ce1 . 1_655 50.96(8) ?
O8 S1 Ce1 . 1_655 53.24(8) ?
O12 S2 O11 . 1 110.80(15) ?
O12 S2 O11 . . 110.80(15) ?
O12 S2 O3 . . 111.77(14) ?
O11 S2 O3 1 . 109.76(14) ?
O11 S2 O3 . . 109.76(14) ?
O12 S2 O6 . . 110.75(13) ?
O11 S2 O6 1 . 108.94(13) ?
O11 S2 O6 . . 108.94(13) ?
O3 S2 O6 . . 104.62(12) ?
O12 S2 Ce1 . . 122.98(10) ?
O11 S2 Ce1 1 . 126.18(10) ?
O11 S2 Ce1 . . 126.18(10) ?
O3 S2 Ce1 . . 53.00(8) ?
O6 S2 Ce1 . . 51.77(8) ?
O4 S3 O1 1 . 110.70(14) ?
O4 S3 O1 . . 110.70(14) ?
O4 S3 O9 1 . 111.45(13) ?
O4 S3 O9 . . 111.45(13) ?
O1 S3 O9 . . 109.74(12) ?
O4 S3 O2 1 . 109.99(14) ?
O4 S3 O2 . . 109.99(14) ?
O1 S3 O2 . . 110.21(14) ?
O9 S3 O2 . . 104.58(12) ?
O4 S3 Ce1 1 2_657 130.80(10) ?
O4 S3 Ce1 . 2_657 130.80(10) ?
O1 S3 Ce1 . 2_657 118.49(10) ?
O9 S3 Ce1 . 2_657 51.63(9) ?
O2 S3 Ce1 . 2_657 53.35(8) ?
S3 O1 Ce1 . . 144.17(13) ?
S3 O2 Ce1 . 2_657 99.66(10) ?
S2 O3 Ce1 . . 99.75(10) ?
S1 O5 Ce1 . 1_655 101.82(10) ?
S2 O6 Ce1 . . 100.75(10) ?
S1 O7 Ce1 . . 141.80(12) ?
S1 O8 Ce1 . 1_655 99.21(10) ?
S3 O9 Ce1 . 2_657 101.66(10) ?
Ce1 O1W H1F . . 114(3) ?
Ce1 O1W H1G . . 123(3) ?
H1F O1W H1G . . 110(3) ?
C1 N1 H1A . . 109.5 ?
C1 N1 H1B . . 109.5 ?
H1A N1 H1B . . 109.5 ?
C1 N1 H1C . . 109.5 ?
H1A N1 H1C . . 109.5 ?
H1B N1 H1C . . 109.5 ?
C2 N2 C3 . . 117.1(2) ?
C2 N2 H2A . . 108.0 ?
C3 N2 H2A . . 108.0 ?
C2 N2 H2B . . 108.0 ?
C3 N2 H2B . . 108.0 ?
H2A N2 H2B . . 107.3 ?
C4 N3 H3A . . 109.5 ?
C4 N3 H3B . . 109.5 ?
H3A N3 H3B . . 109.5 ?
C4 N3 H3C . . 109.5 ?
H3A N3 H3C . . 109.5 ?
H3B N3 H3C . . 109.5 ?
N1 C1 C2 . . 108.0(2) ?
N1 C1 H1D . . 110.1 ?
C2 C1 H1D . . 110.1 ?
N1 C1 H1E . . 110.1 ?
C2 C1 H1E . . 110.1 ?
H1D C1 H1E . . 108.4 ?
N2 C2 C1 . . 112.9(2) ?
N2 C2 H2C . . 109.0 ?
C1 C2 H2C . . 109.0 ?
N2 C2 H2D . . 109.0 ?
C1 C2 H2D . . 109.0 ?
H2C C2 H2D . . 107.8 ?
N2 C3 C4 . . 110.7(2) ?
N2 C3 H3D . . 109.5 ?
C4 C3 H3D . . 109.5 ?
N2 C3 H3E . . 109.5 ?
C4 C3 H3E . . 109.5 ?
H3D C3 H3E . . 108.1 ?
N3 C4 C3 . . 109.2(3) ?
N3 C4 H4A . . 109.8 ?
C3 C4 H4A . . 109.8 ?
N3 C4 H4B . . 109.8 ?
C3 C4 H4B . . 109.8 ?
H4A C4 H4B . . 108.3 ?

loop_
_geom_bond_atom_site_label_1
_geom_bond_atom_site_label_2
_geom_bond_site_symmetry_2
_geom_bond_distance
_geom_bond_publ_flag
Ce1 O7 . 2.4685(17) ?
Ce1 O1W . 2.474(2) ?
Ce1 O1 . 2.484(2) ?
Ce1 O5 1_455 2.518(2) ?
Ce1 O6 . 2.551(2) ?
Ce1 O8 1_455 2.575(2) ?
Ce1 O3 . 2.586(2) ?
Ce1 O9 2_647 2.588(2) ?
Ce1 O2 2_647 2.631(2) ?
S1 O10 . 1.451(2) ?
S1 O7 . 1.470(2) ?
S1 O5 . 1.483(2) ?
S1 O8 . 1.487(2) ?
S2 O12 . 1.441(2) ?
S2 O11 . 1.478(2) ?
S2 O3 . 1.482(2) ?
S2 O6 . 1.499(2) ?
S3 O4 . 1.460(2) ?
S3 O1 . 1.465(2) ?
S3 O9 . 1.483(2) ?
S3 O2 . 1.488(2) ?
O1W H1F . 0.828(18) ?
O1W H1G . 0.813(18) ?
N1 C1 . 1.481(4) ?
N1 H1A . 0.8900 ?
N1 H1B . 0.8900 ?
N1 H1C . 0.8900 ?
N2 C2 . 1.479(4) ?
N2 C3 . 1.493(4) ?
N2 H2A . 0.9000 ?
N2 H2B . 0.9000 ?
N3 C4 . 1.476(4) ?
N3 H3A . 0.8900 ?
N3 H3B . 0.8900 ?
N3 H3C . 0.8900 ?
C1 C2 . 1.502(4) ?
C1 H1D . 0.9700 ?
C1 H1E . 0.9700 ?
C2 H2C . 0.9700 ?
C2 H2D . 0.9700 ?
C3 C4 . 1.504(4) ?
C3 H3D . 0.9700 ?
C3 H3E . 0.9700 ?
C4 H4A . 0.9700 ?
C4 H4B . 0.9700 ?

loop_
_geom_hbond_atom_site_label_D
_geom_hbond_atom_site_label_H
_geom_hbond_atom_site_label_A
_geom_hbond_site_symmetry_A
_geom_hbond_distance_DH
_geom_hbond_distance_HA
_geom_hbond_distance_DA
_geom_hbond_angle_DHA
O1W H1F O4 1 0.828(18) 1.975(18) 2.766(3) 159(4)
O1W H1G O11 2_656 0.813(18) 2.06(2) 2.850(3) 164(4)
N1 H1A O8 2_647 0.89 2.02 2.769(3) 140.5
N1 H1C O9 2_647 0.89 2.02 2.883(3) 161.7
N1 H1B O6 1_455 0.89 2.05 2.852(3) 149.7
N2 H2B O11 1 0.90 1.92 2.764(4) 156.0
N2 H2A O2 1_545 0.90 2.16 2.993(3) 154.2
N2 H2A O4 1_545 0.90 2.30 2.997(3) 133.8
N3 H3A O5 2_646 0.89 2.17 2.808(3) 127.7
N3 H3A O3 2_546 0.89 2.26 3.059(4) 149.5
N3 H3C O12 2_646 0.89 1.91 2.799(4) 173.2
N3 H3B O10 1_445 0.89 2.04 2.763(4) 137.2

loop_
_geom_torsion_atom_site_label_1
_geom_torsion_atom_site_label_2
_geom_torsion_atom_site_label_3
_geom_torsion_atom_site_label_4
_geom_torsion_site_symmetry_1
_geom_torsion_site_symmetry_2
_geom_torsion_site_symmetry_3
_geom_torsion_site_symmetry_4
_geom_torsion
_geom_torsion_publ_flag
O7 Ce1 S2 O12 . . . . -5.76(14) ?
O1W Ce1 S2 O12 . . . . 78.04(14) ?
O1 Ce1 S2 O12 . . . . 9.97(17) ?
O5 Ce1 S2 O12 1_455 . . . 163.83(14) ?
O6 Ce1 S2 O12 . . . . -91.51(16) ?
O8 Ce1 S2 O12 1_455 . . . 152.48(14) ?
O3 Ce1 S2 O12 . . . . 93.70(17) ?
O9 Ce1 S2 O12 2_647 . . . -128.49(13) ?
O2 Ce1 S2 O12 2_647 . . . -73.88(13) ?
S1 Ce1 S2 O12 1_455 . . . 157.75(12) ?
S3 Ce1 S2 O12 2_647 . . . -101.32(13) ?
O7 Ce1 S2 O11 . . . 1 172.06(13) ?
O1W Ce1 S2 O11 . . . 1 -104.14(14) ?
O1 Ce1 S2 O11 . . . 1 -172.22(17) ?
O5 Ce1 S2 O11 1_455 . . 1 -18.35(13) ?
O6 Ce1 S2 O11 . . . 1 86.31(16) ?
O8 Ce1 S2 O11 1_455 . . 1 -29.70(14) ?
O3 Ce1 S2 O11 . . . 1 -88.48(17) ?
O9 Ce1 S2 O11 2_647 . . 1 49.33(13) ?
O2 Ce1 S2 O11 2_647 . . 1 103.93(13) ?
S1 Ce1 S2 O11 1_455 . . 1 -24.43(12) ?
S3 Ce1 S2 O11 2_647 . . 1 76.49(12) ?
O7 Ce1 S2 O11 . . . . 172.06(13) ?
O1W Ce1 S2 O11 . . . . -104.14(14) ?
O1 Ce1 S2 O11 . . . . -172.22(17) ?
O5 Ce1 S2 O11 1_455 . . . -18.35(13) ?
O6 Ce1 S2 O11 . . . . 86.31(16) ?
O8 Ce1 S2 O11 1_455 . . . -29.70(14) ?
O3 Ce1 S2 O11 . . . . -88.48(17) ?
O9 Ce1 S2 O11 2_647 . . . 49.33(13) ?
O2 Ce1 S2 O11 2_647 . . . 103.93(13) ?
S1 Ce1 S2 O11 1_455 . . . -24.43(12) ?
S3 Ce1 S2 O11 2_647 . . . 76.49(12) ?
O7 Ce1 S2 O3 . . . . -99.46(13) ?
O1W Ce1 S2 O3 . . . . -15.66(13) ?
O1 Ce1 S2 O3 . . . . -83.74(16) ?
O5 Ce1 S2 O3 1_455 . . . 70.13(13) ?
O6 Ce1 S2 O3 . . . . 174.79(15) ?
O8 Ce1 S2 O3 1_455 . . . 58.78(13) ?
O9 Ce1 S2 O3 2_647 . . . 137.81(12) ?
O2 Ce1 S2 O3 2_647 . . . -167.59(12) ?
S1 Ce1 S2 O3 1_455 . . . 64.05(11) ?
S3 Ce1 S2 O3 2_647 . . . 164.97(11) ?
O7 Ce1 S2 O6 . . . . 85.75(12) ?
O1W Ce1 S2 O6 . . . . 169.55(12) ?
O1 Ce1 S2 O6 . . . . 101.48(15) ?
O5 Ce1 S2 O6 1_455 . . . -104.66(12) ?
O8 Ce1 S2 O6 1_455 . . . -116.01(12) ?
O3 Ce1 S2 O6 . . . . -174.79(15) ?
O9 Ce1 S2 O6 2_647 . . . -36.98(11) ?
O2 Ce1 S2 O6 2_647 . . . 17.63(11) ?
S1 Ce1 S2 O6 1_455 . . . -110.74(10) ?
S3 Ce1 S2 O6 2_647 . . . -9.81(10) ?
O4 S3 O1 Ce1 1 . . . -21.6(3) ?
O4 S3 O1 Ce1 . . . . -21.6(3) ?
O9 S3 O1 Ce1 . . . . -145.0(2) ?
O2 S3 O1 Ce1 . . . . 100.3(2) ?
Ce1 S3 O1 Ce1 2_657 . . . 158.70(17) ?
O7 Ce1 O1 S3 . . . . 93.1(2) ?
O1W Ce1 O1 S3 . . . . 5.1(2) ?
O5 Ce1 O1 S3 1_455 . . . -70.6(3) ?
O6 Ce1 O1 S3 . . . . 132.7(2) ?
O8 Ce1 O1 S3 1_455 . . . -73.7(2) ?
O3 Ce1 O1 S3 . . . . 31.6(3) ?
O9 Ce1 O1 S3 2_647 . . . -143.6(2) ?
O2 Ce1 O1 S3 2_647 . . . 166.7(2) ?
S1 Ce1 O1 S3 1_455 . . . -71.1(2) ?
S2 Ce1 O1 S3 . . . . 77.5(3) ?
S3 Ce1 O1 S3 2_647 . . . -169.0(2) ?
O4 S3 O2 Ce1 1 . . 2_657 -126.59(11) ?
O4 S3 O2 Ce1 . . . 2_657 -126.59(11) ?
O1 S3 O2 Ce1 . . . 2_657 111.08(11) ?
O9 S3 O2 Ce1 . . . 2_657 -6.81(12) ?
O12 S2 O3 Ce1 . . . . -115.66(13) ?
O11 S2 O3 Ce1 1 . . . 120.98(12) ?
O11 S2 O3 Ce1 . . . . 120.98(12) ?
O6 S2 O3 Ce1 . . . . 4.23(12) ?
O7 Ce1 O3 S2 . . . . 75.58(12) ?
O1W Ce1 O3 S2 . . . . 163.23(14) ?
O1 Ce1 O3 S2 . . . . 135.61(11) ?
O5 Ce1 O3 S2 1_455 . . . -102.14(12) ?
O6 Ce1 O3 S2 . . . . -2.95(8) ?
O8 Ce1 O3 S2 1_455 . . . -135.32(10) ?
O9 Ce1 O3 S2 2_647 . . . -49.90(13) ?
O2 Ce1 O3 S2 2_647 . . . 15.33(15) ?
S1 Ce1 O3 S2 1_455 . . . -119.34(10) ?
S3 Ce1 O3 S2 2_647 . . . -18.47(13) ?
O1 S3 O4 O4 . . . 1 0.0(7) ?
O9 S3 O4 O4 . . . 1 0.0(7) ?
O2 S3 O4 O4 . . . 1 0.0(7) ?
Ce1 S3 O4 O4 2_657 . . 1 0.0(8) ?
O10 S1 O5 Ce1 . . . 1_655 116.35(13) ?
O7 S1 O5 Ce1 . . . 1_655 -120.96(10) ?
O8 S1 O5 Ce1 . . . 1_655 -3.73(13) ?
O12 S2 O6 Ce1 . . . . 116.27(13) ?
O11 S2 O6 Ce1 1 . . . -121.62(12) ?
O11 S2 O6 Ce1 . . . . -121.62(12) ?
O3 S2 O6 Ce1 . . . . -4.30(12) ?
O7 Ce1 O6 S2 . . . . -87.55(11) ?
O1W Ce1 O6 S2 . . . . -12.30(13) ?
O1 Ce1 O6 S2 . . . . -127.41(12) ?
O5 Ce1 O6 S2 1_455 . . . 71.42(11) ?
O8 Ce1 O6 S2 1_455 . . . 91.15(13) ?
O3 Ce1 O6 S2 . . . . 2.92(8) ?
O9 Ce1 O6 S2 2_647 . . . 143.15(11) ?
O2 Ce1 O6 S2 2_647 . . . -161.97(11) ?
S1 Ce1 O6 S2 1_455 . . . 78.11(10) ?
S3 Ce1 O6 S2 2_647 . . . 169.90(10) ?
O10 S1 O7 Ce1 . . . . 3.9(3) ?
O5 S1 O7 Ce1 . . . . -119.0(2) ?
O8 S1 O7 Ce1 . . . . 127.2(2) ?
Ce1 S1 O7 Ce1 1_655 . . . -174.67(17) ?
O1W Ce1 O7 S1 . . . . -16.4(3) ?
O1 Ce1 O7 S1 . . . . -93.0(3) ?
O5 Ce1 O7 S1 1_455 . . . 57.5(4) ?
O6 Ce1 O7 S1 . . . . 108.2(3) ?
O8 Ce1 O7 S1 1_455 . . . -70.3(3) ?
O3 Ce1 O7 S1 . . . . 52.8(3) ?
O9 Ce1 O7 S1 2_647 . . . 175.0(2) ?
O2 Ce1 O7 S1 2_647 . . . -174.2(3) ?
S1 Ce1 O7 S1 1_455 . . . -15.7(5) ?
S2 Ce1 O7 S1 . . . . 79.9(3) ?
S3 Ce1 O7 S1 2_647 . . . 178.6(3) ?
O10 S1 O8 Ce1 . . . 1_655 -116.13(12) ?
O7 S1 O8 Ce1 . . . 1_655 121.17(12) ?
O5 S1 O8 Ce1 . . . 1_655 3.62(12) ?
O4 S3 O9 Ce1 1 . . 2_657 125.76(12) ?
O4 S3 O9 Ce1 . . . 2_657 125.76(12) ?
O1 S3 O9 Ce1 . . . 2_657 -111.24(12) ?
O2 S3 O9 Ce1 . . . 2_657 6.96(13) ?
O12 S2 O11 O11 . . . 1 0.0(2) ?
O3 S2 O11 O11 . . . 1 0.0(2) ?
O6 S2 O11 O11 . . . 1 0.00(19) ?
Ce1 S2 O11 O11 . . . 1 0.00(19) ?
C3 N2 C2 C1 . . . . 61.8(3) ?
N1 C1 C2 N2 . . . . 176.3(2) ?
C2 N2 C3 C4 . . . . 53.3(4) ?
N2 C3 C4 N3 . . . . 163.5(3) ?
